data_7211758
loop_
_publ_author_name
'Babashkina, Maria G.'
'Safin, Damir A.'
'Bolte, Michael'
'Klein, Axel'

_publ_section_title
;
 Copper(I) complexes with N-thiophosphorylated thioureas and phosphines
 with versatile structures and luminescence
;
_journal_issue 1
_journal_name_full CrystEngComm
_journal_page_first 134
_journal_paper_doi 10.1039/b914163d
_journal_volume 12
_journal_year 2010
_chemical_formula_sum 'C46 H52 Cu N2 O2 P3 S2'
_chemical_formula_weight 885.47
_chemical_name_systematic
;
?
;
_space_group_IT_number 14
_symmetry_cell_setting monoclinic
_symmetry_space_group_name_Hall '-P 2yn'
_symmetry_space_group_name_H-M 'P 1 21/n 1'
_atom_sites_solution_hydrogens geom
_atom_sites_solution_primary direct
_atom_sites_solution_secondary difmap
_audit_creation_method SHELXL-97
_cell_angle_alpha 90.00
_cell_angle_beta 109.286(3)
_cell_angle_gamma 90.00
_cell_formula_units_Z 4
_cell_length_a 12.8828(15)
_cell_length_b 21.032(2)
_cell_length_c 17.227(2)
_cell_measurement_reflns_used 900
_cell_measurement_temperature 153(2)
_cell_measurement_theta_max 22.5
_cell_measurement_theta_min 1
_cell_volume 4405.7(8)
_computing_cell_refinement 'SAINT (Bruker AXS, 2000)'
_computing_data_collection 'SMART (Bruker AXS, 2000)'
_computing_data_reduction 'SAINT,SADABS (Bruker AXS, 2000)'
_computing_molecular_graphics
;
ORTEP3,L.J. Farrugia, J. Appl. Cryst. (1997) 30, 565
;
_computing_structure_refinement 'SHELXL-97 (Sheldrick, 1997)'
_computing_structure_solution 'SHELXS-97 (Sheldrick, 1990)'
_diffrn_ambient_temperature 153(2)
_diffrn_detector_area_resol_mean 80
_diffrn_measured_fraction_theta_full 1.000
_diffrn_measured_fraction_theta_max 1.000
_diffrn_measurement_device_type 'CCD area detector'
_diffrn_measurement_method 'Omega and Phi scans'
_diffrn_radiation_monochromator graphite
_diffrn_radiation_source 'rotating anode'
_diffrn_radiation_type MoK\a
_diffrn_radiation_wavelength 0.71073
_diffrn_reflns_av_R_equivalents 0.0718
_diffrn_reflns_av_sigmaI/netI 0.0625
_diffrn_reflns_limit_h_max 15
_diffrn_reflns_limit_h_min -15
_diffrn_reflns_limit_k_max 25
_diffrn_reflns_limit_k_min -24
_diffrn_reflns_limit_l_max 20
_diffrn_reflns_limit_l_min -20
_diffrn_reflns_number 35270
_diffrn_reflns_theta_full 25.00
_diffrn_reflns_theta_max 25.00
_diffrn_reflns_theta_min 1.58
_exptl_absorpt_coefficient_mu 0.739
_exptl_absorpt_correction_T_max 0.9640
_exptl_absorpt_correction_T_min 0.9100
_exptl_absorpt_correction_type multi-scan
_exptl_absorpt_process_details
;
Corrections were done with the SADABS program, utilizing the none merged
raw data obtained from the integration process. Integration and final cell
refinement were done with SAINT.

SADABS reports ratio of Tmin/Tmax = 0.920691

;
_exptl_crystal_colour colourless
_exptl_crystal_density_diffrn 1.335
_exptl_crystal_density_method 'not measured'
_exptl_crystal_description 'transparent prism'
_exptl_crystal_F_000 1856
_exptl_crystal_size_max 0.13
_exptl_crystal_size_mid 0.06
_exptl_crystal_size_min 0.05
_refine_diff_density_max 1.997
_refine_diff_density_min -0.837
_refine_diff_density_rms 0.085
_refine_ls_extinction_method none
_refine_ls_goodness_of_fit_ref 1.022
_refine_ls_hydrogen_treatment constr
_refine_ls_matrix_type full
_refine_ls_number_parameters 511
_refine_ls_number_reflns 7763
_refine_ls_number_restraints 0
_refine_ls_restrained_S_all 1.022
_refine_ls_R_factor_all 0.0793
_refine_ls_R_factor_gt 0.0558
_refine_ls_shift/su_max 0.001
_refine_ls_shift/su_mean 0.000
_refine_ls_structure_factor_coef Fsqd
_refine_ls_weighting_details 'calc w=1/[\s^2^(Fo^2^)+(0.0610P)^2^+10.1777P] where P=(Fo^2^+2Fc^2^)/3'
_refine_ls_weighting_scheme calc
_refine_ls_wR_factor_gt 0.1325
_refine_ls_wR_factor_ref 0.1460
_reflns_number_gt 5860
_reflns_number_total 7763
_reflns_threshold_expression >2sigma(I)
_cod_data_source_file b914163d.txt
_cod_data_source_block sad
_cod_original_cell_volume 4405.6(9)
_cod_original_sg_symbol_H-M P21/n
_cod_database_code 7211758

loop_
_symmetry_equiv_pos_as_xyz
'x, y, z'
'-x+1/2, y+1/2, -z+1/2'
'-x, -y, -z'
'x-1/2, -y-1/2, z-1/2'

loop_
_atom_site_label
_atom_site_type_symbol
_atom_site_fract_x
_atom_site_fract_y
_atom_site_fract_z
_atom_site_U_iso_or_equiv
_atom_site_adp_type
_atom_site_occupancy
_atom_site_symmetry_multiplicity
_atom_site_calc_flag
_atom_site_refinement_flags
Cu1 Cu 0.50667(4) 0.17096(2) 0.74019(3) 0.02160(15) Uani 1 1 d .
S1 S 0.52112(10) 0.11090(6) 0.85509(7) 0.0352(3) Uani 1 1 d .
S2 S 0.42713(10) 0.10440(6) 0.62592(7) 0.0342(3) Uani 1 1 d .
P1 P 0.38481(10) 0.03298(6) 0.68359(7) 0.0291(3) Uani 1 1 d .
P2 P 0.67940(8) 0.19231(5) 0.73431(7) 0.0214(2) Uani 1 1 d .
P3 P 0.41952(8) 0.26335(5) 0.75051(7) 0.0231(2) Uani 1 1 d .
O1 O 0.3516(3) -0.02804(15) 0.62732(19) 0.0371(8) Uani 1 1 d .
O2 O 0.2754(3) 0.05505(15) 0.6996(2) 0.0355(8) Uani 1 1 d .
N1 N 0.4711(3) 0.00438(17) 0.7673(2) 0.0294(9) Uani 1 1 d .
N2 N 0.5900(4) -0.0039(2) 0.8944(2) 0.0420(10) Uani 1 1 d .
H2 H 0.6280 0.0166 0.9393 0.050 Uiso 1 1 calc R
C1 C 0.5219(4) 0.0314(2) 0.8305(3) 0.0385(12) Uani 1 1 d .
C2 C 0.6040(4) -0.0714(2) 0.8938(3) 0.0438(13) Uani 1 1 d .
H2A H 0.5921 -0.0844 0.8356 0.053 Uiso 1 1 calc R
C3 C 0.7220(5) -0.0870(3) 0.9433(4) 0.0672(18) Uani 1 1 d .
H3A H 0.7716 -0.0620 0.9226 0.101 Uiso 1 1 calc R
H3B H 0.7354 -0.1324 0.9381 0.101 Uiso 1 1 calc R
H3C H 0.7355 -0.0766 1.0012 0.101 Uiso 1 1 calc R
C4 C 0.5235(5) -0.1078(3) 0.9227(4) 0.0553(15) Uani 1 1 d .
H4A H 0.5389 -0.1001 0.9816 0.083 Uiso 1 1 calc R
H4B H 0.5304 -0.1534 0.9134 0.083 Uiso 1 1 calc R
H4C H 0.4486 -0.0938 0.8921 0.083 Uiso 1 1 calc R
C5 C 0.2905(4) -0.0256(2) 0.5394(3) 0.0396(12) Uani 1 1 d .
H5 H 0.2716 0.0196 0.5226 0.048 Uiso 1 1 calc R
C6 C 0.3593(5) -0.0519(3) 0.4934(4) 0.0646(17) Uani 1 1 d .
H6A H 0.4253 -0.0256 0.5034 0.097 Uiso 1 1 calc R
H6B H 0.3173 -0.0520 0.4344 0.097 Uiso 1 1 calc R
H6C H 0.3808 -0.0955 0.5117 0.097 Uiso 1 1 calc R
C7 C 0.1864(5) -0.0628(3) 0.5260(4) 0.0529(15) Uani 1 1 d .
H7A H 0.2047 -0.1058 0.5481 0.079 Uiso 1 1 calc R
H7B H 0.1456 -0.0652 0.4669 0.079 Uiso 1 1 calc R
H7C H 0.1412 -0.0415 0.5541 0.079 Uiso 1 1 calc R
C8 C 0.2123(5) 0.0140(3) 0.7360(4) 0.0512(15) Uani 1 1 d .
H8 H 0.2281 -0.0314 0.7266 0.061 Uiso 1 1 calc R
C9 C 0.0949(5) 0.0271(3) 0.6915(4) 0.0662(18) Uani 1 1 d .
H9A H 0.0790 0.0718 0.6991 0.099 Uiso 1 1 calc R
H9B H 0.0492 -0.0002 0.7131 0.099 Uiso 1 1 calc R
H9C H 0.0788 0.0184 0.6328 0.099 Uiso 1 1 calc R
C10 C 0.2488(5) 0.0263(3) 0.8270(4) 0.0659(18) Uani 1 1 d .
H10A H 0.3290 0.0230 0.8500 0.099 Uiso 1 1 calc R
H10B H 0.2153 -0.0052 0.8534 0.099 Uiso 1 1 calc R
H10C H 0.2258 0.0690 0.8370 0.099 Uiso 1 1 calc R
C11 C 0.6937(3) 0.20876(19) 0.6341(3) 0.0239(9) Uani 1 1 d .
C12 C 0.7952(4) 0.2070(2) 0.6214(3) 0.0304(10) Uani 1 1 d .
H12 H 0.8589 0.1941 0.6649 0.036 Uiso 1 1 calc R
C13 C 0.8042(4) 0.2236(2) 0.5465(3) 0.0342(11) Uani 1 1 d .
H13 H 0.8739 0.2221 0.5388 0.041 Uiso 1 1 calc R
C14 C 0.7126(4) 0.2425(2) 0.4827(3) 0.0372(11) Uani 1 1 d .
H14 H 0.7192 0.2548 0.4315 0.045 Uiso 1 1 calc R
C15 C 0.6108(4) 0.2434(2) 0.4939(3) 0.0372(11) Uani 1 1 d .
H15 H 0.5473 0.2558 0.4499 0.045 Uiso 1 1 calc R
C16 C 0.6014(4) 0.2261(2) 0.5688(3) 0.0294(10) Uani 1 1 d .
H16 H 0.5312 0.2262 0.5757 0.035 Uiso 1 1 calc R
C17 C 0.7795(3) 0.1280(2) 0.7733(3) 0.0250(9) Uani 1 1 d .
C18 C 0.8892(4) 0.1386(2) 0.8189(3) 0.0307(10) Uani 1 1 d .
H18 H 0.9147 0.1808 0.8326 0.037 Uiso 1 1 calc R
C19 C 0.9615(4) 0.0884(2) 0.8447(3) 0.0394(12) Uani 1 1 d .
H19 H 1.0362 0.0963 0.8760 0.047 Uiso 1 1 calc R
C20 C 0.9257(4) 0.0274(3) 0.8254(3) 0.0464(13) Uani 1 1 d .
H20 H 0.9759 -0.0070 0.8428 0.056 Uiso 1 1 calc R
C21 C 0.8169(4) 0.0156(2) 0.7806(4) 0.0495(14) Uani 1 1 d .
H21 H 0.7921 -0.0269 0.7675 0.059 Uiso 1 1 calc R
C22 C 0.7434(4) 0.0660(2) 0.7545(3) 0.0371(11) Uani 1 1 d .
H22 H 0.6685 0.0579 0.7238 0.045 Uiso 1 1 calc R
C23 C 0.7508(3) 0.25967(19) 0.7971(2) 0.0215(9) Uani 1 1 d .
C24 C 0.7611(3) 0.2572(2) 0.8807(3) 0.0278(10) Uani 1 1 d .
H24 H 0.7311 0.2223 0.9011 0.033 Uiso 1 1 calc R
C25 C 0.8143(4) 0.3050(2) 0.9333(3) 0.0322(10) Uani 1 1 d .
H25 H 0.8217 0.3027 0.9899 0.039 Uiso 1 1 calc R
C26 C 0.8574(4) 0.3565(2) 0.9038(3) 0.0359(11) Uani 1 1 d .
H26 H 0.8943 0.3893 0.9403 0.043 Uiso 1 1 calc R
C27 C 0.8464(4) 0.3599(2) 0.8216(3) 0.0325(10) Uani 1 1 d .
H27 H 0.8757 0.3953 0.8014 0.039 Uiso 1 1 calc R
C28 C 0.7926(3) 0.3116(2) 0.7681(3) 0.0250(9) Uani 1 1 d .
H28 H 0.7845 0.3144 0.7114 0.030 Uiso 1 1 calc R
C29 C 0.3990(3) 0.31841(19) 0.6643(3) 0.0255(9) Uani 1 1 d .
C30 C 0.2940(4) 0.3319(2) 0.6098(3) 0.0352(11) Uani 1 1 d .
H30 H 0.2312 0.3159 0.6206 0.042 Uiso 1 1 calc R
C31 C 0.2807(4) 0.3682(2) 0.5404(3) 0.0443(13) Uani 1 1 d .
H31 H 0.2087 0.3773 0.5043 0.053 Uiso 1 1 calc R
C32 C 0.3702(5) 0.3913(2) 0.5230(3) 0.0423(12) Uani 1 1 d .
H32 H 0.3604 0.4162 0.4751 0.051 Uiso 1 1 calc R
C33 C 0.4736(4) 0.3781(2) 0.5752(3) 0.0397(12) Uani 1 1 d .
H33 H 0.5358 0.3938 0.5632 0.048 Uiso 1 1 calc R
C34 C 0.4885(4) 0.3422(2) 0.6453(3) 0.0337(11) Uani 1 1 d .
H34 H 0.5610 0.3336 0.6811 0.040 Uiso 1 1 calc R
C35 C 0.4944(3) 0.3080(2) 0.8434(3) 0.0258(9) Uani 1 1 d .
C36 C 0.5319(4) 0.3696(2) 0.8449(3) 0.0380(12) Uani 1 1 d .
H36 H 0.5198 0.3919 0.7947 0.046 Uiso 1 1 calc R
C37 C 0.5871(4) 0.3990(2) 0.9191(3) 0.0448(13) Uani 1 1 d .
H37 H 0.6124 0.4415 0.9194 0.054 Uiso 1 1 calc R
C38 C 0.6057(4) 0.3675(3) 0.9922(3) 0.0434(13) Uani 1 1 d .
H38 H 0.6435 0.3880 1.0427 0.052 Uiso 1 1 calc R
C39 C 0.5690(4) 0.3056(3) 0.9920(3) 0.0391(12) Uani 1 1 d .
H39 H 0.5815 0.2836 1.0424 0.047 Uiso 1 1 calc R
C40 C 0.5140(4) 0.2758(2) 0.9179(3) 0.0316(10) Uani 1 1 d .
H40 H 0.4896 0.2331 0.9178 0.038 Uiso 1 1 calc R
C41 C 0.2821(3) 0.26303(19) 0.7598(2) 0.0231(9) Uani 1 1 d .
C42 C 0.2169(4) 0.2092(2) 0.7395(3) 0.0329(11) Uani 1 1 d .
H42 H 0.2453 0.1710 0.7250 0.040 Uiso 1 1 calc R
C43 C 0.1092(4) 0.2115(2) 0.7404(3) 0.0429(13) Uani 1 1 d .
H43 H 0.0642 0.1747 0.7264 0.051 Uiso 1 1 calc R
C44 C 0.0674(4) 0.2666(2) 0.7614(3) 0.0356(11) Uani 1 1 d .
H44 H -0.0062 0.2676 0.7615 0.043 Uiso 1 1 calc R
C45 C 0.1321(3) 0.3207(2) 0.7823(3) 0.0306(10) Uani 1 1 d .
H45 H 0.1030 0.3589 0.7963 0.037 Uiso 1 1 calc R
C46 C 0.2388(4) 0.3184(2) 0.7825(3) 0.0281(10) Uani 1 1 d .
H46 H 0.2840 0.3550 0.7982 0.034 Uiso 1 1 calc R

loop_
_atom_site_aniso_label
_atom_site_aniso_U_11
_atom_site_aniso_U_22
_atom_site_aniso_U_33
_atom_site_aniso_U_23
_atom_site_aniso_U_13
_atom_site_aniso_U_12
Cu1 0.0194(3) 0.0208(3) 0.0240(3) -0.0011(2) 0.0062(2) 0.0007(2)
S1 0.0463(7) 0.0326(6) 0.0216(6) 0.0007(5) 0.0043(5) -0.0032(5)
S2 0.0400(7) 0.0374(7) 0.0214(5) 0.0010(5) 0.0048(5) -0.0139(5)
P1 0.0324(6) 0.0258(6) 0.0274(6) -0.0011(5) 0.0078(5) -0.0015(5)
P2 0.0168(5) 0.0229(6) 0.0240(6) -0.0023(4) 0.0060(4) -0.0001(4)
P3 0.0182(5) 0.0209(5) 0.0305(6) -0.0014(5) 0.0083(5) 0.0006(4)
O1 0.0435(19) 0.0304(18) 0.0314(17) 0.0001(14) 0.0043(15) 0.0021(15)
O2 0.0343(18) 0.0288(17) 0.045(2) 0.0013(15) 0.0153(15) -0.0014(14)
N1 0.0159(18) 0.029(2) 0.036(2) 0.0206(18) -0.0018(16) -0.0043(15)
N2 0.050(3) 0.038(2) 0.029(2) -0.0001(18) -0.0002(19) 0.004(2)
C1 0.052(3) 0.033(3) 0.042(3) 0.009(2) 0.031(3) 0.007(2)
C2 0.054(3) 0.038(3) 0.032(3) 0.012(2) 0.006(2) 0.008(2)
C3 0.058(4) 0.066(4) 0.071(4) 0.018(3) 0.013(3) 0.015(3)
C4 0.070(4) 0.039(3) 0.057(4) 0.007(3) 0.022(3) -0.002(3)
C5 0.053(3) 0.037(3) 0.021(2) -0.002(2) 0.001(2) -0.003(2)
C6 0.063(4) 0.071(4) 0.067(4) -0.015(3) 0.031(3) -0.010(3)
C7 0.053(3) 0.049(3) 0.055(4) -0.021(3) 0.015(3) -0.011(3)
C8 0.063(4) 0.037(3) 0.074(4) -0.008(3) 0.050(3) -0.017(3)
C9 0.057(4) 0.070(4) 0.082(5) -0.028(4) 0.039(4) -0.025(3)
C10 0.069(4) 0.072(4) 0.065(4) 0.021(3) 0.033(3) 0.007(3)
C11 0.023(2) 0.022(2) 0.027(2) -0.0054(17) 0.0084(18) -0.0033(17)
C12 0.028(2) 0.032(3) 0.031(2) -0.010(2) 0.009(2) -0.003(2)
C13 0.035(3) 0.034(3) 0.041(3) -0.014(2) 0.023(2) -0.011(2)
C14 0.052(3) 0.032(3) 0.031(3) -0.006(2) 0.019(2) -0.011(2)
C15 0.043(3) 0.037(3) 0.028(2) 0.002(2) 0.005(2) 0.002(2)
C16 0.030(2) 0.028(2) 0.031(2) -0.0018(19) 0.009(2) -0.0008(19)
C17 0.025(2) 0.027(2) 0.026(2) 0.0011(18) 0.0119(18) 0.0047(18)
C18 0.026(2) 0.034(3) 0.034(3) 0.000(2) 0.013(2) 0.006(2)
C19 0.027(2) 0.050(3) 0.040(3) 0.010(2) 0.010(2) 0.010(2)
C20 0.046(3) 0.042(3) 0.059(3) 0.018(3) 0.029(3) 0.022(3)
C21 0.050(3) 0.029(3) 0.077(4) 0.007(3) 0.031(3) 0.007(2)
C22 0.033(3) 0.030(3) 0.051(3) 0.002(2) 0.017(2) 0.003(2)
C23 0.0139(19) 0.025(2) 0.023(2) -0.0043(17) 0.0020(16) 0.0030(16)
C24 0.020(2) 0.035(2) 0.029(2) -0.0014(19) 0.0075(18) 0.0033(19)
C25 0.026(2) 0.043(3) 0.025(2) -0.005(2) 0.0062(19) 0.003(2)
C26 0.025(2) 0.039(3) 0.040(3) -0.017(2) 0.005(2) 0.001(2)
C27 0.027(2) 0.028(2) 0.043(3) -0.005(2) 0.012(2) -0.001(2)
C28 0.019(2) 0.026(2) 0.029(2) -0.0036(18) 0.0058(18) 0.0011(17)
C29 0.027(2) 0.021(2) 0.029(2) -0.0053(18) 0.0102(19) 0.0006(17)
C30 0.028(2) 0.042(3) 0.033(3) 0.002(2) 0.006(2) -0.004(2)
C31 0.045(3) 0.046(3) 0.035(3) -0.001(2) 0.004(2) 0.001(3)
C32 0.065(4) 0.032(3) 0.034(3) 0.001(2) 0.021(3) 0.004(3)
C33 0.048(3) 0.028(3) 0.053(3) 0.002(2) 0.030(3) -0.001(2)
C34 0.032(3) 0.026(2) 0.045(3) 0.001(2) 0.016(2) 0.0015(19)
C35 0.017(2) 0.026(2) 0.034(2) -0.0056(19) 0.0062(18) 0.0017(17)
C36 0.033(3) 0.029(3) 0.043(3) -0.002(2) 0.001(2) 0.000(2)
C37 0.037(3) 0.030(3) 0.053(3) -0.012(2) -0.003(2) -0.007(2)
C38 0.030(3) 0.051(3) 0.042(3) -0.022(3) 0.002(2) -0.002(2)
C39 0.026(2) 0.058(3) 0.036(3) -0.007(2) 0.012(2) 0.004(2)
C40 0.027(2) 0.036(3) 0.032(2) -0.005(2) 0.010(2) -0.002(2)
C41 0.020(2) 0.022(2) 0.028(2) 0.0020(17) 0.0087(18) 0.0025(17)
C42 0.031(2) 0.024(2) 0.047(3) -0.005(2) 0.016(2) 0.0029(19)
C43 0.028(3) 0.028(3) 0.073(4) -0.012(2) 0.018(3) -0.009(2)
C44 0.019(2) 0.043(3) 0.045(3) -0.003(2) 0.010(2) 0.001(2)
C45 0.024(2) 0.032(3) 0.036(3) -0.004(2) 0.011(2) 0.0060(19)
C46 0.029(2) 0.025(2) 0.031(2) -0.0020(18) 0.0107(19) -0.0026(18)

loop_
_atom_type_symbol
_atom_type_description
_atom_type_scat_dispersion_real
_atom_type_scat_dispersion_imag
_atom_type_scat_source
C C 0.0033 0.0016 'International Tables Vol C Tables 4.2.6.8 and 6.1.1.4'
H H 0.0000 0.0000 'International Tables Vol C Tables 4.2.6.8 and 6.1.1.4'
N N 0.0061 0.0033 'International Tables Vol C Tables 4.2.6.8 and 6.1.1.4'
O O 0.0106 0.0060 'International Tables Vol C Tables 4.2.6.8 and 6.1.1.4'
P P 0.1023 0.0942 'International Tables Vol C Tables 4.2.6.8 and 6.1.1.4'
S S 0.1246 0.1234 'International Tables Vol C Tables 4.2.6.8 and 6.1.1.4'
Cu Cu 0.3201 1.2651 'International Tables Vol C Tables 4.2.6.8 and 6.1.1.4'

loop_
_geom_angle_atom_site_label_1
_geom_angle_atom_site_label_2
_geom_angle_atom_site_label_3
_geom_angle
P3 Cu1 S1 107.60(5)
P3 Cu1 P2 110.17(4)
S1 Cu1 P2 109.84(5)
P3 Cu1 S2 118.81(5)
S1 Cu1 S2 106.35(5)
P2 Cu1 S2 103.82(4)
C1 S1 Cu1 109.02(17)
P1 S2 Cu1 98.50(6)
O1 P1 O2 105.51(18)
O1 P1 N1 102.22(19)
O2 P1 N1 109.95(19)
O1 P1 S2 111.90(14)
O2 P1 S2 105.83(13)
N1 P1 S2 120.57(14)
C11 P2 C23 102.90(19)
C11 P2 C17 101.93(19)
C23 P2 C17 101.47(19)
C11 P2 Cu1 118.56(14)
C23 P2 Cu1 115.33(13)
C17 P2 Cu1 114.33(14)
C41 P3 C35 99.81(19)
C41 P3 C29 100.88(19)
C35 P3 C29 106.1(2)
C41 P3 Cu1 121.29(14)
C35 P3 Cu1 111.98(14)
C29 P3 Cu1 114.73(14)
C5 O1 P1 123.5(3)
C8 O2 P1 123.5(3)
C1 N1 P1 129.5(4)
C1 N2 C2 125.3(4)
N1 C1 N2 118.6(4)
N1 C1 S1 129.0(4)
N2 C1 S1 112.3(4)
N2 C2 C4 113.6(5)
N2 C2 C3 108.4(5)
C4 C2 C3 112.2(5)
O1 C5 C6 109.3(4)
O1 C5 C7 106.9(4)
C6 C5 C7 112.7(4)
O2 C8 C9 106.6(5)
O2 C8 C10 108.6(4)
C9 C8 C10 115.0(5)
C16 C11 C12 118.5(4)
C16 C11 P2 119.2(3)
C12 C11 P2 122.3(3)
C13 C12 C11 120.8(4)
C14 C13 C12 120.3(4)
C13 C14 C15 119.5(4)
C16 C15 C14 120.2(4)
C15 C16 C11 120.5(4)
C22 C17 C18 118.9(4)
C22 C17 P2 117.8(3)
C18 C17 P2 123.3(3)
C19 C18 C17 120.8(5)
C20 C19 C18 120.1(5)
C19 C20 C21 120.2(5)
C20 C21 C22 120.0(5)
C17 C22 C21 120.0(5)
C28 C23 C24 118.9(4)
C28 C23 P2 125.2(3)
C24 C23 P2 115.8(3)
C25 C24 C23 120.5(4)
C24 C25 C26 120.2(4)
C27 C26 C25 120.0(4)
C26 C27 C28 120.0(4)
C23 C28 C27 120.4(4)
C34 C29 C30 117.5(4)
C34 C29 P3 120.6(3)
C30 C29 P3 121.4(3)
C31 C30 C29 120.7(5)
C32 C31 C30 120.8(5)
C33 C32 C31 119.4(5)
C32 C33 C34 120.6(5)
C33 C34 C29 121.0(5)
C36 C35 C40 118.8(4)
C36 C35 P3 125.2(4)
C40 C35 P3 115.9(3)
C35 C36 C37 120.3(5)
C38 C37 C36 120.7(5)
C37 C38 C39 119.8(5)
C38 C39 C40 119.8(5)
C39 C40 C35 120.5(5)
C42 C41 C46 119.1(4)
C42 C41 P3 120.3(3)
C46 C41 P3 120.5(3)
C41 C42 C43 119.4(4)
C44 C43 C42 120.7(4)
C43 C44 C45 120.4(4)
C46 C45 C44 119.1(4)
C45 C46 C41 121.2(4)

loop_
_geom_bond_atom_site_label_1
_geom_bond_atom_site_label_2
_geom_bond_distance
Cu1 P3 2.2804(12)
Cu1 S1 2.3032(13)
Cu1 P2 2.3048(12)
Cu1 S2 2.3562(12)
S1 C1 1.727(5)
S2 P1 1.9743(16)
P1 O1 1.580(3)
P1 O2 1.592(3)
P1 N1 1.618(3)
P2 C11 1.829(4)
P2 C23 1.835(4)
P2 C17 1.837(4)
P3 C41 1.830(4)
P3 C35 1.831(4)
P3 C29 1.832(4)
O1 C5 1.459(5)
O2 C8 1.462(6)
N1 C1 1.211(6)
N2 C1 1.377(6)
N2 C2 1.432(6)
C2 C4 1.501(8)
C2 C3 1.513(8)
C5 C6 1.478(8)
C5 C7 1.502(7)
C8 C9 1.478(8)
C8 C10 1.503(8)
C11 C16 1.389(6)
C11 C12 1.396(6)
C12 C13 1.378(6)
C13 C14 1.379(7)
C14 C15 1.387(7)
C15 C16 1.385(6)
C17 C22 1.386(6)
C17 C18 1.390(6)
C18 C19 1.380(6)
C19 C20 1.367(7)
C20 C21 1.382(8)
C21 C22 1.393(7)
C23 C28 1.382(6)
C23 C24 1.403(6)
C24 C25 1.374(6)
C25 C26 1.387(7)
C26 C27 1.378(7)
C27 C28 1.393(6)
C29 C34 1.392(6)
C29 C30 1.397(6)
C30 C31 1.381(7)
C31 C32 1.371(7)
C32 C33 1.368(7)
C33 C34 1.383(7)
C35 C36 1.380(6)
C35 C40 1.398(6)
C36 C37 1.388(7)
C37 C38 1.372(8)
C38 C39 1.384(7)
C39 C40 1.388(6)
C41 C42 1.383(6)
C41 C46 1.401(6)
C42 C43 1.393(6)
C43 C44 1.375(7)
C44 C45 1.385(6)
C45 C46 1.375(6)
